data_4330930
loop_
_publ_author_name
'Marc D. Walter'
'Peter S. White'

_publ_section_title
;
 Reactivity Studies on [Cp'FeI]2: Monomeric Amido, Phenoxo, and Alkyl
 Complexes
;
_journal_name_full 'Inorganic Chemistry'
_journal_page_first 11860
_journal_page_last 11872
_journal_paper_doi 10.1021/ic301770f
_journal_volume 51
_journal_year 2012
_chemical_formula_moiety 'C32 H52 Fe O'
_chemical_formula_sum 'C32 H52 Fe O'
_chemical_formula_weight 508.59
_space_group_IT_number 14
_symmetry_cell_setting monoclinic
_symmetry_space_group_name_Hall '-P 2yn'
_symmetry_space_group_name_H-M 'P 1 21/n 1'
_atom_sites_solution_hydrogens geom
_atom_sites_solution_primary direct
_atom_sites_solution_secondary difmap
_audit_creation_method SHELXL-97
_cell_angle_alpha 90.00
_cell_angle_beta 97.573(2)
_cell_angle_gamma 90.00
_cell_formula_units_Z 4
_cell_length_a 12.6864(4)
_cell_length_b 15.0289(4)
_cell_length_c 15.2002(4)
_cell_measurement_reflns_used 5167
_cell_measurement_temperature 100(2)
_cell_measurement_theta_max 28.22
_cell_measurement_theta_min 2.24
_cell_volume 2872.83(14)
_computing_cell_refinement 'Bruker SMART'
_computing_data_collection 'Bruker SMART'
_computing_data_reduction 'Bruker SAINT'
_computing_molecular_graphics 'Bruker SHELXTL'
_computing_publication_material 'Bruker SHELXTL'
_computing_structure_refinement 'Bruker SHELXTL'
_computing_structure_solution 'Bruker SHELXTL'
_diffrn_ambient_temperature 100(2)
_diffrn_measured_fraction_theta_full 0.998
_diffrn_measured_fraction_theta_max 0.998
_diffrn_measurement_device_type 'CCD area detector'
_diffrn_measurement_method 'phi and omega scans'
_diffrn_radiation_monochromator graphite
_diffrn_radiation_source 'fine-focus sealed tube'
_diffrn_radiation_type MoK\a
_diffrn_radiation_wavelength 0.71073
_diffrn_reflns_av_R_equivalents 0.0662
_diffrn_reflns_av_sigmaI/netI 0.0594
_diffrn_reflns_limit_h_max 18
_diffrn_reflns_limit_h_min -15
_diffrn_reflns_limit_k_max 21
_diffrn_reflns_limit_k_min -21
_diffrn_reflns_limit_l_max 21
_diffrn_reflns_limit_l_min -21
_diffrn_reflns_number 40816
_diffrn_reflns_theta_full 30.51
_diffrn_reflns_theta_max 30.51
_diffrn_reflns_theta_min 1.91
_exptl_absorpt_coefficient_mu 0.546
_exptl_absorpt_correction_T_max 0.9946
_exptl_absorpt_correction_T_min 0.9226
_exptl_absorpt_correction_type multi-scan
_exptl_absorpt_process_details SABABS-2004/1
_exptl_crystal_colour purple
_exptl_crystal_density_diffrn 1.176
_exptl_crystal_description plate
_exptl_crystal_F_000 1112
_exptl_crystal_size_max 0.15
_exptl_crystal_size_mid 0.10
_exptl_crystal_size_min 0.01
_refine_diff_density_max 0.523
_refine_diff_density_min -0.423
_refine_diff_density_rms 0.073
_refine_ls_extinction_method none
_refine_ls_goodness_of_fit_ref 1.025
_refine_ls_hydrogen_treatment constr
_refine_ls_matrix_type full
_refine_ls_number_parameters 323
_refine_ls_number_reflns 8759
_refine_ls_number_restraints 0
_refine_ls_restrained_S_all 1.025
_refine_ls_R_factor_all 0.0674
_refine_ls_R_factor_gt 0.0425
_refine_ls_shift/su_max 0.001
_refine_ls_shift/su_mean 0.000
_refine_ls_structure_factor_coef Fsqd
_refine_ls_weighting_details 'calc w=1/[\s^2^(Fo^2^)+(0.0413P)^2^+0.8547P] where P=(Fo^2^+2Fc^2^)/3'
_refine_ls_weighting_scheme calc
_refine_ls_wR_factor_gt 0.0913
_refine_ls_wR_factor_ref 0.1022
_reflns_number_gt 6501
_reflns_number_total 8759
_reflns_threshold_expression >2sigma(I)
_cod_data_source_file ic301770f_si_002_3.cif
_cod_data_source_block c07260
_cod_original_sg_symbol_H-M 'P 1 21/n 1 '
_cod_database_code 4330930

loop_
_symmetry_equiv_pos_as_xyz
'x, y, z'
'-x+1/2, y+1/2, -z+1/2'
'-x, -y, -z'
'x-1/2, -y-1/2, z-1/2'

loop_
_atom_site_label
_atom_site_type_symbol
_atom_site_fract_x
_atom_site_fract_y
_atom_site_fract_z
_atom_site_U_iso_or_equiv
_atom_site_adp_type
_atom_site_occupancy
_atom_site_symmetry_multiplicity
_atom_site_calc_flag
_atom_site_refinement_flags
C1 C 1.06307(11) 0.40789(10) 0.80983(11) 0.0119(3) Uani 1 1 d .
C2 C 1.12248(11) 0.34569(11) 0.76144(11) 0.0120(3) Uani 1 1 d .
C3 C 1.10305(11) 0.25935(10) 0.79560(11) 0.0121(3) Uani 1 1 d .
H3 H 1.1291 0.2055 0.7738 0.015 Uiso 1 1 calc R
C4 C 1.04039(11) 0.26410(10) 0.86577(11) 0.0123(3) Uani 1 1 d .
C5 C 1.01379(11) 0.35544(10) 0.87196(11) 0.0120(3) Uani 1 1 d .
H5 H 0.9692 0.3788 0.9120 0.014 Uiso 1 1 calc R
C11 C 1.06078(12) 0.51015(10) 0.81924(11) 0.0136(3) Uani 1 1 d .
C12 C 1.08155(13) 0.56456(11) 0.73783(12) 0.0182(3) Uani 1 1 d .
H12A H 1.1542 0.5536 0.7253 0.027 Uiso 1 1 calc R
H12B H 1.0727 0.6280 0.7498 0.027 Uiso 1 1 calc R
H12C H 1.0309 0.5468 0.6865 0.027 Uiso 1 1 calc R
C13 C 1.14542(13) 0.53527(12) 0.89760(12) 0.0197(4) Uani 1 1 d .
H13A H 1.2159 0.5179 0.8839 0.030 Uiso 1 1 calc R
H13B H 1.1303 0.5042 0.9512 0.030 Uiso 1 1 calc R
H13C H 1.1438 0.5997 0.9075 0.030 Uiso 1 1 calc R
C14 C 0.95250(12) 0.54130(11) 0.84323(12) 0.0175(3) Uani 1 1 d .
H14A H 0.9543 0.6058 0.8531 0.026 Uiso 1 1 calc R
H14B H 0.9377 0.5110 0.8974 0.026 Uiso 1 1 calc R
H14C H 0.8966 0.5269 0.7945 0.026 Uiso 1 1 calc R
C21 C 1.20989(12) 0.35932(11) 0.70100(11) 0.0145(3) Uani 1 1 d .
C22 C 1.26049(13) 0.26933(12) 0.68219(13) 0.0231(4) Uani 1 1 d .
H22A H 1.2924 0.2426 0.7382 0.035 Uiso 1 1 calc R
H22B H 1.3156 0.2786 0.6436 0.035 Uiso 1 1 calc R
H22C H 1.2057 0.2295 0.6528 0.035 Uiso 1 1 calc R
C23 C 1.30077(12) 0.41464(12) 0.75214(12) 0.0207(4) Uani 1 1 d .
H23A H 1.2761 0.4756 0.7597 0.031 Uiso 1 1 calc R
H23B H 1.3617 0.4156 0.7186 0.031 Uiso 1 1 calc R
H23C H 1.3222 0.3878 0.8105 0.031 Uiso 1 1 calc R
C24 C 1.17294(13) 0.40234(12) 0.61075(12) 0.0197(4) Uani 1 1 d .
H24A H 1.1224 0.3628 0.5756 0.030 Uiso 1 1 calc R
H24B H 1.2345 0.4124 0.5792 0.030 Uiso 1 1 calc R
H24C H 1.1384 0.4593 0.6198 0.030 Uiso 1 1 calc R
C41 C 1.03045(12) 0.19114(11) 0.93381(11) 0.0147(3) Uani 1 1 d .
C42 C 0.96026(14) 0.22041(13) 1.00316(12) 0.0209(4) Uani 1 1 d .
H42A H 0.9913 0.2732 1.0344 0.031 Uiso 1 1 calc R
H42B H 0.9557 0.1721 1.0458 0.031 Uiso 1 1 calc R
H42C H 0.8889 0.2346 0.9736 0.031 Uiso 1 1 calc R
C43 C 1.14324(13) 0.17545(13) 0.98310(13) 0.0243(4) Uani 1 1 d .
H43A H 1.1906 0.1567 0.9406 0.037 Uiso 1 1 calc R
H43B H 1.1407 0.1290 1.0280 0.037 Uiso 1 1 calc R
H43C H 1.1701 0.2308 1.0120 0.037 Uiso 1 1 calc R
C44 C 0.98846(15) 0.10380(11) 0.89052(13) 0.0223(4) Uani 1 1 d .
H44A H 0.9187 0.1141 0.8560 0.033 Uiso 1 1 calc R
H44B H 0.9817 0.0594 0.9367 0.033 Uiso 1 1 calc R
H44C H 1.0381 0.0820 0.8512 0.033 Uiso 1 1 calc R
C61 C 0.81371(11) 0.20586(10) 0.70421(11) 0.0127(3) Uani 1 1 d .
C62 C 0.78498(11) 0.28915(10) 0.74567(11) 0.0114(3) Uani 1 1 d .
C63 C 0.80737(11) 0.37163(11) 0.70734(11) 0.0122(3) Uani 1 1 d .
H63 H 0.7804 0.4245 0.7305 0.015 Uiso 1 1 calc R
C64 C 0.86780(12) 0.37888(10) 0.63641(11) 0.0131(3) Uani 1 1 d .
C65 C 0.91286(12) 0.30052(10) 0.60762(11) 0.0133(3) Uani 1 1 d .
H65 H 0.9587 0.3046 0.5632 0.016 Uiso 1 1 calc R
C66 C 0.89271(11) 0.21598(10) 0.64210(11) 0.0117(3) Uani 1 1 d .
C621 C 0.70207(12) 0.29259(11) 0.81177(11) 0.0143(3) Uani 1 1 d .
C622 C 0.59450(12) 0.31378(12) 0.75542(12) 0.0208(4) Uani 1 1 d .
H62A H 0.5788 0.2682 0.7094 0.031 Uiso 1 1 calc R
H62B H 0.5985 0.3722 0.7274 0.031 Uiso 1 1 calc R
H62C H 0.5381 0.3143 0.7937 0.031 Uiso 1 1 calc R
C623 C 0.72690(13) 0.36713(12) 0.88078(12) 0.0206(4) Uani 1 1 d .
H62D H 0.6696 0.3708 0.9180 0.031 Uiso 1 1 calc R
H62E H 0.7328 0.4240 0.8502 0.031 Uiso 1 1 calc R
H62F H 0.7942 0.3541 0.9181 0.031 Uiso 1 1 calc R
C624 C 0.68727(13) 0.20566(12) 0.86194(12) 0.0205(4) Uani 1 1 d .
H62G H 0.6544 0.1608 0.8202 0.031 Uiso 1 1 calc R
H62H H 0.6413 0.2166 0.9078 0.031 Uiso 1 1 calc R
H62I H 0.7567 0.1841 0.8898 0.031 Uiso 1 1 calc R
C641 C 0.87501(13) 0.46522(11) 0.58770(12) 0.0186(3) Uani 1 1 d .
H64A H 0.9450 0.4699 0.5674 0.028 Uiso 1 1 calc R
H64B H 0.8653 0.5150 0.6276 0.028 Uiso 1 1 calc R
H64C H 0.8195 0.4671 0.5364 0.028 Uiso 1 1 calc R
C661 C 0.92877(12) 0.13272(11) 0.59559(11) 0.0150(3) Uani 1 1 d .
C662 C 0.82922(13) 0.09373(11) 0.53908(12) 0.0183(3) Uani 1 1 d .
H66A H 0.7763 0.0777 0.5778 0.027 Uiso 1 1 calc R
H66B H 0.8493 0.0406 0.5078 0.027 Uiso 1 1 calc R
H66C H 0.7990 0.1382 0.4958 0.027 Uiso 1 1 calc R
C663 C 0.97902(13) 0.06201(11) 0.66085(12) 0.0198(4) Uani 1 1 d .
H66D H 1.0458 0.0849 0.6926 0.030 Uiso 1 1 calc R
H66E H 0.9934 0.0081 0.6281 0.030 Uiso 1 1 calc R
H66F H 0.9300 0.0478 0.7035 0.030 Uiso 1 1 calc R
C664 C 1.00892(15) 0.15372(13) 0.53100(13) 0.0257(4) Uani 1 1 d .
H66G H 0.9747 0.1908 0.4824 0.039 Uiso 1 1 calc R
H66H H 1.0334 0.0981 0.5068 0.039 Uiso 1 1 calc R
H66I H 1.0698 0.1857 0.5626 0.039 Uiso 1 1 calc R
O1 O 0.78053(9) 0.13141(8) 0.72437(8) 0.0169(2) Uani 1 1 d .
Fe1 Fe 0.956825(16) 0.312697(14) 0.745114(15) 0.00944(6) Uani 1 1 d .

loop_
_atom_site_aniso_label
_atom_site_aniso_U_11
_atom_site_aniso_U_22
_atom_site_aniso_U_33
_atom_site_aniso_U_23
_atom_site_aniso_U_13
_atom_site_aniso_U_12
C1 0.0116(6) 0.0118(7) 0.0111(8) -0.0009(6) -0.0026(5) 0.0000(5)
C2 0.0085(6) 0.0149(7) 0.0122(8) 0.0012(6) -0.0001(5) 0.0002(5)
C3 0.0098(6) 0.0113(7) 0.0150(8) 0.0011(6) 0.0010(5) 0.0016(5)
C4 0.0111(6) 0.0141(8) 0.0112(8) 0.0018(6) -0.0003(5) -0.0001(5)
C5 0.0118(6) 0.0136(8) 0.0101(8) -0.0017(6) -0.0009(5) 0.0004(5)
C11 0.0141(7) 0.0103(7) 0.0156(8) -0.0006(6) -0.0010(6) -0.0001(5)
C12 0.0183(7) 0.0133(8) 0.0220(9) 0.0035(7) -0.0005(6) -0.0016(6)
C13 0.0208(8) 0.0168(8) 0.0195(9) -0.0037(7) -0.0048(7) -0.0014(6)
C14 0.0188(7) 0.0125(8) 0.0214(9) -0.0031(7) 0.0031(6) 0.0040(6)
C21 0.0124(7) 0.0158(8) 0.0159(8) 0.0006(6) 0.0040(6) 0.0004(6)
C22 0.0204(8) 0.0208(9) 0.0311(11) 0.0006(8) 0.0145(7) 0.0033(7)
C23 0.0120(7) 0.0249(9) 0.0254(10) 0.0019(8) 0.0035(6) -0.0022(6)
C24 0.0184(8) 0.0232(9) 0.0186(9) 0.0030(7) 0.0068(6) -0.0013(7)
C41 0.0152(7) 0.0149(8) 0.0136(8) 0.0046(6) -0.0002(6) -0.0004(6)
C42 0.0244(8) 0.0251(9) 0.0136(9) 0.0045(7) 0.0038(7) 0.0000(7)
C43 0.0177(8) 0.0290(10) 0.0249(10) 0.0109(8) -0.0026(7) 0.0020(7)
C44 0.0315(9) 0.0155(8) 0.0196(10) 0.0042(7) 0.0022(7) -0.0035(7)
C61 0.0099(6) 0.0156(8) 0.0122(8) -0.0018(6) -0.0001(5) -0.0006(5)
C62 0.0087(6) 0.0136(7) 0.0114(8) -0.0017(6) 0.0002(5) 0.0001(5)
C63 0.0101(6) 0.0121(7) 0.0135(8) -0.0015(6) -0.0015(5) 0.0015(5)
C64 0.0133(7) 0.0123(7) 0.0125(8) 0.0012(6) -0.0031(6) -0.0013(5)
C65 0.0141(7) 0.0156(8) 0.0100(8) -0.0007(6) 0.0008(5) -0.0013(6)
C66 0.0116(6) 0.0115(7) 0.0121(8) -0.0020(6) 0.0016(5) -0.0006(5)
C621 0.0105(6) 0.0167(8) 0.0161(8) -0.0028(6) 0.0031(6) 0.0007(5)
C622 0.0120(7) 0.0268(9) 0.0237(10) -0.0010(8) 0.0028(6) 0.0020(6)
C623 0.0173(7) 0.0256(9) 0.0205(9) -0.0082(8) 0.0081(6) -0.0009(7)
C624 0.0199(8) 0.0231(9) 0.0202(9) 0.0006(7) 0.0089(7) -0.0012(7)
C641 0.0213(8) 0.0142(8) 0.0183(9) 0.0037(7) -0.0047(6) -0.0029(6)
C661 0.0155(7) 0.0136(8) 0.0167(9) -0.0049(6) 0.0043(6) -0.0007(6)
C662 0.0222(8) 0.0154(8) 0.0165(9) -0.0050(7) -0.0005(6) 0.0001(6)
C663 0.0200(8) 0.0146(8) 0.0235(10) -0.0057(7) -0.0019(7) 0.0036(6)
C664 0.0292(9) 0.0219(9) 0.0290(11) -0.0086(8) 0.0149(8) -0.0029(7)
O1 0.0184(5) 0.0131(6) 0.0202(7) -0.0016(5) 0.0064(5) -0.0040(4)
Fe1 0.00909(10) 0.00969(11) 0.00942(12) 0.00000(9) 0.00076(7) 0.00036(8)

loop_
_atom_type_symbol
_atom_type_description
_atom_type_scat_dispersion_real
_atom_type_scat_dispersion_imag
_atom_type_scat_source
C C 0.0033 0.0016 'International Tables Vol C Tables 4.2.6.8 and 6.1.1.4'
H H 0.0000 0.0000 'International Tables Vol C Tables 4.2.6.8 and 6.1.1.4'
O O 0.0106 0.0060 'International Tables Vol C Tables 4.2.6.8 and 6.1.1.4'
Fe Fe 0.3463 0.8444 'International Tables Vol C Tables 4.2.6.8 and 6.1.1.4'

loop_
_geom_angle_atom_site_label_1
_geom_angle_atom_site_label_2
_geom_angle_atom_site_label_3
_geom_angle
C5 C1 C2 106.17(13)
C5 C1 C11 118.07(14)
C2 C1 C11 134.55(14)
C5 C1 Fe1 68.20(8)
C2 C1 Fe1 70.87(8)
C11 C1 Fe1 134.20(10)
C3 C2 C1 105.83(13)
C3 C2 C21 120.52(13)
C1 C2 C21 132.38(14)
C3 C2 Fe1 67.59(8)
C1 C2 Fe1 69.05(8)
C21 C2 Fe1 137.10(11)
C4 C3 C2 111.65(14)
C4 C3 Fe1 72.24(9)
C2 C3 Fe1 72.76(8)
C4 C3 H3 124.2
C2 C3 H3 124.2
Fe1 C3 H3 122.4
C3 C4 C5 105.13(13)
C3 C4 C41 125.51(14)
C5 C4 C41 127.52(14)
C3 C4 Fe1 68.41(9)
C5 C4 Fe1 68.20(9)
C41 C4 Fe1 139.22(11)
C4 C5 C1 111.07(13)
C4 C5 Fe1 72.24(9)
C1 C5 Fe1 71.73(9)
C4 C5 H5 124.5
C1 C5 H5 124.5
Fe1 C5 H5 123.1
C12 C11 C14 106.40(13)
C12 C11 C13 108.45(13)
C14 C11 C13 107.14(14)
C12 C11 C1 116.64(14)
C14 C11 C1 110.66(13)
C13 C11 C1 107.19(13)
C11 C12 H12A 109.5
C11 C12 H12B 109.5
H12A C12 H12B 109.5
C11 C12 H12C 109.5
H12A C12 H12C 109.5
H12B C12 H12C 109.5
C11 C13 H13A 109.5
C11 C13 H13B 109.5
H13A C13 H13B 109.5
C11 C13 H13C 109.5
H13A C13 H13C 109.5
H13B C13 H13C 109.5
C11 C14 H14A 109.5
C11 C14 H14B 109.5
H14A C14 H14B 109.5
C11 C14 H14C 109.5
H14A C14 H14C 109.5
H14B C14 H14C 109.5
C24 C21 C22 106.86(14)
C24 C21 C2 115.43(13)
C22 C21 C2 110.09(13)
C24 C21 C23 110.06(14)
C22 C21 C23 105.32(13)
C2 C21 C23 108.59(13)
C21 C22 H22A 109.5
C21 C22 H22B 109.5
H22A C22 H22B 109.5
C21 C22 H22C 109.5
H22A C22 H22C 109.5
H22B C22 H22C 109.5
C21 C23 H23A 109.5
C21 C23 H23B 109.5
H23A C23 H23B 109.5
C21 C23 H23C 109.5
H23A C23 H23C 109.5
H23B C23 H23C 109.5
C21 C24 H24A 109.5
C21 C24 H24B 109.5
H24A C24 H24B 109.5
C21 C24 H24C 109.5
H24A C24 H24C 109.5
H24B C24 H24C 109.5
C4 C41 C42 111.60(14)
C4 C41 C44 112.34(14)
C42 C41 C44 109.93(14)
C4 C41 C43 106.56(13)
C42 C41 C43 107.21(14)
C44 C41 C43 108.98(14)
C41 C42 H42A 109.5
C41 C42 H42B 109.5
H42A C42 H42B 109.5
C41 C42 H42C 109.5
H42A C42 H42C 109.5
H42B C42 H42C 109.5
C41 C43 H43A 109.5
C41 C43 H43B 109.5
H43A C43 H43B 109.5
C41 C43 H43C 109.5
H43A C43 H43C 109.5
H43B C43 H43C 109.5
C41 C44 H44A 109.5
C41 C44 H44B 109.5
H44A C44 H44B 109.5
C41 C44 H44C 109.5
H44A C44 H44C 109.5
H44B C44 H44C 109.5
O1 C61 C62 123.23(14)
O1 C61 C66 122.02(14)
C62 C61 C66 114.54(13)
O1 C61 Fe1 142.24(12)
C62 C61 Fe1 63.17(8)
C66 C61 Fe1 63.21(8)
C63 C62 C61 119.71(14)
C63 C62 C621 115.37(13)
C61 C62 C621 122.35(13)
C63 C62 Fe1 66.81(8)
C61 C62 Fe1 80.45(8)
C621 C62 Fe1 138.77(11)
C64 C63 C62 122.87(14)
C64 C63 Fe1 71.29(9)
C62 C63 Fe1 75.00(9)
C64 C63 H63 118.6
C62 C63 H63 118.6
Fe1 C63 H63 127.3
C65 C64 C63 117.33(14)
C65 C64 C641 121.14(15)
C63 C64 C641 121.27(15)
C65 C64 Fe1 69.68(9)
C63 C64 Fe1 69.81(9)
C641 C64 Fe1 136.69(11)
C64 C65 C66 122.59(14)
C64 C65 Fe1 71.47(9)
C66 C65 Fe1 75.28(9)
C64 C65 H65 118.7
C66 C65 H65 118.7
Fe1 C65 H65 126.5
C65 C66 C61 120.21(14)
C65 C66 C661 118.89(14)
C61 C66 C661 118.69(13)
C65 C66 Fe1 66.62(9)
C61 C66 Fe1 80.32(9)
C661 C66 Fe1 139.21(10)
C624 C621 C623 107.95(14)
C624 C621 C622 107.07(13)
C623 C621 C622 108.32(13)
C624 C621 C62 115.56(13)
C623 C621 C62 111.79(13)
C622 C621 C62 105.84(13)
C621 C622 H62A 109.5
C621 C622 H62B 109.5
H62A C622 H62B 109.5
C621 C622 H62C 109.5
H62A C622 H62C 109.5
H62B C622 H62C 109.5
C621 C623 H62D 109.5
C621 C623 H62E 109.5
H62D C623 H62E 109.5
C621 C623 H62F 109.5
H62D C623 H62F 109.5
H62E C623 H62F 109.5
C621 C624 H62G 109.5
C621 C624 H62H 109.5
H62G C624 H62H 109.5
C621 C624 H62I 109.5
H62G C624 H62I 109.5
H62H C624 H62I 109.5
C64 C641 H64A 109.5
C64 C641 H64B 109.5
H64A C641 H64B 109.5
C64 C641 H64C 109.5
H64A C641 H64C 109.5
H64B C641 H64C 109.5
C663 C661 C66 112.98(14)
C663 C661 C664 107.57(14)
C66 C661 C664 112.89(14)
C663 C661 C662 109.64(14)
C66 C661 C662 107.06(12)
C664 C661 C662 106.48(14)
C661 C662 H66A 109.5
C661 C662 H66B 109.5
H66A C662 H66B 109.5
C661 C662 H66C 109.5
H66A C662 H66C 109.5
H66B C662 H66C 109.5
C661 C663 H66D 109.5
C661 C663 H66E 109.5
H66D C663 H66E 109.5
C661 C663 H66F 109.5
H66D C663 H66F 109.5
H66E C663 H66F 109.5
C661 C664 H66G 109.5
C661 C664 H66H 109.5
H66G C664 H66H 109.5
C661 C664 H66I 109.5
H66G C664 H66I 109.5
H66H C664 H66I 109.5
C5 Fe1 C3 65.78(6)
C5 Fe1 C65 165.66(6)
C3 Fe1 C65 116.25(6)
C5 Fe1 C63 108.37(6)
C3 Fe1 C63 174.03(6)
C65 Fe1 C63 69.70(6)
C5 Fe1 C1 40.07(6)
C3 Fe1 C1 66.76(6)
C65 Fe1 C1 126.23(6)
C63 Fe1 C1 109.76(6)
C5 Fe1 C64 131.64(6)
C3 Fe1 C64 145.89(6)
C65 Fe1 C64 38.85(6)
C63 Fe1 C64 38.90(6)
C1 Fe1 C64 106.62(6)
C5 Fe1 C4 39.56(6)
C3 Fe1 C4 39.34(6)
C65 Fe1 C4 150.11(6)
C63 Fe1 C4 135.26(6)
C1 Fe1 C4 67.44(6)
C64 Fe1 C4 171.00(6)
C5 Fe1 C2 66.64(6)
C3 Fe1 C2 39.65(6)
C65 Fe1 C2 105.28(6)
C63 Fe1 C2 140.34(6)
C1 Fe1 C2 40.07(6)
C64 Fe1 C2 113.27(6)
C4 Fe1 C2 66.98(6)
C5 Fe1 C62 105.65(6)
C3 Fe1 C62 140.51(6)
C65 Fe1 C62 81.78(6)
C63 Fe1 C62 38.19(6)
C1 Fe1 C62 132.42(6)
C64 Fe1 C62 69.75(6)
C4 Fe1 C62 108.79(6)
C2 Fe1 C62 171.97(6)
C5 Fe1 C66 156.09(6)
C3 Fe1 C66 103.63(6)
C65 Fe1 C66 38.09(6)
C63 Fe1 C66 81.33(6)
C1 Fe1 C66 157.74(6)
C64 Fe1 C66 69.42(6)
C4 Fe1 C66 118.73(6)
C2 Fe1 C66 119.87(6)
C62 Fe1 C66 68.06(6)
C5 Fe1 C61 126.71(6)
C3 Fe1 C61 116.04(6)
C65 Fe1 C61 66.30(6)
C63 Fe1 C61 66.05(6)
C1 Fe1 C61 165.72(6)
C64 Fe1 C61 78.95(6)
C4 Fe1 C61 105.28(6)
C2 Fe1 C61 150.11(6)
C62 Fe1 C61 36.38(5)
C66 Fe1 C61 36.47(5)

loop_
_geom_bond_atom_site_label_1
_geom_bond_atom_site_label_2
_geom_bond_distance
C1 C5 1.435(2)
C1 C2 1.459(2)
C1 C11 1.544(2)
C1 Fe1 2.1170(15)
C2 C3 1.431(2)
C2 C21 1.544(2)
C2 Fe1 2.1416(14)
C3 C4 1.413(2)
C3 Fe1 2.0731(15)
C3 H3 0.9500
C4 C5 1.420(2)
C4 C41 1.524(2)
C4 Fe1 2.1233(16)
C5 Fe1 2.0700(16)
C5 H5 0.9500
C11 C12 1.535(2)
C11 C14 1.540(2)
C11 C13 1.542(2)
C12 H12A 0.9800
C12 H12B 0.9800
C12 H12C 0.9800
C13 H13A 0.9800
C13 H13B 0.9800
C13 H13C 0.9800
C14 H14A 0.9800
C14 H14B 0.9800
C14 H14C 0.9800
C21 C24 1.533(2)
C21 C22 1.540(2)
C21 C23 1.545(2)
C22 H22A 0.9800
C22 H22B 0.9800
C22 H22C 0.9800
C23 H23A 0.9800
C23 H23B 0.9800
C23 H23C 0.9800
C24 H24A 0.9800
C24 H24B 0.9800
C24 H24C 0.9800
C41 C42 1.531(2)
C41 C44 1.532(2)
C41 C43 1.543(2)
C42 H42A 0.9800
C42 H42B 0.9800
C42 H42C 0.9800
C43 H43A 0.9800
C43 H43B 0.9800
C43 H43C 0.9800
C44 H44A 0.9800
C44 H44B 0.9800
C44 H44C 0.9800
C61 O1 1.2478(19)
C61 C62 1.469(2)
C61 C66 1.472(2)
C61 Fe1 2.4421(15)
C62 C63 1.414(2)
C62 C621 1.548(2)
C62 Fe1 2.2098(14)
C63 C64 1.407(2)
C63 Fe1 2.1029(14)
C63 H63 0.9500
C64 C65 1.404(2)
C64 C641 1.503(2)
C64 Fe1 2.1221(16)
C65 C66 1.411(2)
C65 Fe1 2.0988(16)
C65 H65 0.9500
C66 C661 1.536(2)
C66 Fe1 2.2115(16)
C621 C624 1.537(2)
C621 C623 1.539(2)
C621 C622 1.546(2)
C622 H62A 0.9800
C622 H62B 0.9800
C622 H62C 0.9800
C623 H62D 0.9800
C623 H62E 0.9800
C623 H62F 0.9800
C624 H62G 0.9800
C624 H62H 0.9800
C624 H62I 0.9800
C641 H64A 0.9800
C641 H64B 0.9800
C641 H64C 0.9800
C661 C663 1.534(2)
C661 C664 1.536(2)
C661 C662 1.546(2)
C662 H66A 0.9800
C662 H66B 0.9800
C662 H66C 0.9800
C663 H66D 0.9800
C663 H66E 0.9800
C663 H66F 0.9800
C664 H66G 0.9800
C664 H66H 0.9800
C664 H66I 0.9800

loop_
_geom_torsion_atom_site_label_1
_geom_torsion_atom_site_label_2
_geom_torsion_atom_site_label_3
_geom_torsion_atom_site_label_4
_geom_torsion
C5 C1 C2 C3 1.55(16)
C11 C1 C2 C3 168.25(16)
Fe1 C1 C2 C3 -57.80(10)
C5 C1 C2 C21 -165.21(16)
C11 C1 C2 C21 1.5(3)
Fe1 C1 C2 C21 135.44(17)
C5 C1 C2 Fe1 59.35(10)
C11 C1 C2 Fe1 -133.95(18)
C1 C2 C3 C4 -3.43(17)
C21 C2 C3 C4 165.24(14)
Fe1 C2 C3 C4 -62.17(11)
C1 C2 C3 Fe1 58.74(10)
C21 C2 C3 Fe1 -132.58(14)
C2 C3 C4 C5 3.86(17)
Fe1 C3 C4 C5 -58.62(10)
C2 C3 C4 C41 -161.62(14)
Fe1 C3 C4 C41 135.89(15)
C2 C3 C4 Fe1 62.48(11)
C3 C4 C5 C1 -2.80(17)
C41 C4 C5 C1 162.29(14)
Fe1 C4 C5 C1 -61.56(11)
C3 C4 C5 Fe1 58.76(10)
C41 C4 C5 Fe1 -136.15(15)
C2 C1 C5 C4 0.78(17)
C11 C1 C5 C4 -168.51(13)
Fe1 C1 C5 C4 61.87(11)
C2 C1 C5 Fe1 -61.09(10)
C11 C1 C5 Fe1 129.61(13)
C5 C1 C11 C12 -161.56(13)
C2 C1 C11 C12 32.9(2)
Fe1 C1 C11 C12 -75.48(19)
C5 C1 C11 C14 -39.79(19)
C2 C1 C11 C14 154.71(17)
Fe1 C1 C11 C14 46.3(2)
C5 C1 C11 C13 76.72(17)
C2 C1 C11 C13 -88.8(2)
Fe1 C1 C11 C13 162.80(13)
C3 C2 C21 C24 124.63(16)
C1 C2 C21 C24 -70.2(2)
Fe1 C2 C21 C24 35.5(2)
C3 C2 C21 C22 3.6(2)
C1 C2 C21 C22 168.74(16)
Fe1 C2 C21 C22 -85.53(19)
C3 C2 C21 C23 -111.27(16)
C1 C2 C21 C23 53.9(2)
Fe1 C2 C21 C23 159.64(13)
C3 C4 C41 C42 177.18(15)
C5 C4 C41 C42 14.9(2)
Fe1 C4 C41 C42 -85.0(2)
C3 C4 C41 C44 -58.8(2)
C5 C4 C41 C44 138.94(16)
Fe1 C4 C41 C44 39.0(2)
C3 C4 C41 C43 60.5(2)
C5 C4 C41 C43 -101.78(18)
Fe1 C4 C41 C43 158.24(14)
O1 C61 C62 C63 -167.06(15)
C66 C61 C62 C63 18.1(2)
Fe1 C61 C62 C63 56.24(11)
O1 C61 C62 C621 -6.1(2)
C66 C61 C62 C621 179.06(14)
Fe1 C61 C62 C621 -142.77(15)
O1 C61 C62 Fe1 136.70(15)
C66 C61 C62 Fe1 -38.16(12)
C61 C62 C63 C64 -7.8(2)
C621 C62 C63 C64 -170.04(14)
Fe1 C62 C63 C64 55.35(13)
C61 C62 C63 Fe1 -63.12(12)
C621 C62 C63 Fe1 134.62(13)
C62 C63 C64 C65 -4.4(2)
Fe1 C63 C64 C65 52.66(12)
C62 C63 C64 C641 169.83(14)
Fe1 C63 C64 C641 -133.14(14)
C62 C63 C64 Fe1 -57.03(13)
C63 C64 C65 C66 5.1(2)
C641 C64 C65 C66 -169.09(14)
Fe1 C64 C65 C66 57.84(14)
C63 C64 C65 Fe1 -52.72(12)
C641 C64 C65 Fe1 133.07(14)
C64 C65 C66 C61 6.3(2)
Fe1 C65 C66 C61 62.38(13)
C64 C65 C66 C661 169.20(14)
Fe1 C65 C66 C661 -134.71(13)
C64 C65 C66 Fe1 -56.09(14)
O1 C61 C66 C65 167.62(15)
C62 C61 C66 C65 -17.4(2)
Fe1 C61 C66 C65 -55.59(13)
O1 C61 C66 C661 4.7(2)
C62 C61 C66 C661 179.61(13)
Fe1 C61 C66 C661 141.46(14)
O1 C61 C66 Fe1 -136.78(15)
C62 C61 C66 Fe1 38.14(12)
C63 C62 C621 C624 -172.97(14)
C61 C62 C621 C624 25.3(2)
Fe1 C62 C621 C624 -89.87(19)
C63 C62 C621 C623 -48.99(19)
C61 C62 C621 C623 149.27(15)
Fe1 C62 C621 C623 34.1(2)
C63 C62 C621 C622 68.74(17)
C61 C62 C621 C622 -93.01(17)
Fe1 C62 C621 C622 151.84(14)
C65 C66 C661 C663 137.62(15)
C61 C66 C661 C663 -59.21(18)
Fe1 C66 C661 C663 50.7(2)
C65 C66 C661 C664 15.3(2)
C61 C66 C661 C664 178.45(15)
Fe1 C66 C661 C664 -71.6(2)
C65 C66 C661 C662 -101.57(16)
C61 C66 C661 C662 61.60(18)
Fe1 C66 C661 C662 171.53(13)
C4 C5 Fe1 C3 -38.10(8)
C1 C5 Fe1 C3 82.12(9)
C4 C5 Fe1 C65 -139.5(2)
C1 C5 Fe1 C65 -19.3(3)
C4 C5 Fe1 C63 140.65(9)
C1 C5 Fe1 C63 -99.13(9)
C4 C5 Fe1 C1 -120.22(12)
C4 C5 Fe1 C64 177.33(9)
C1 C5 Fe1 C64 -62.45(11)
C1 C5 Fe1 C4 120.22(12)
C4 C5 Fe1 C2 -81.61(9)
C1 C5 Fe1 C2 38.61(9)
C4 C5 Fe1 C62 100.74(9)
C1 C5 Fe1 C62 -139.04(9)
C4 C5 Fe1 C66 29.73(18)
C1 C5 Fe1 C66 149.95(13)
C4 C5 Fe1 C61 67.26(10)
C1 C5 Fe1 C61 -172.52(8)
C4 C3 Fe1 C5 38.31(9)
C2 C3 Fe1 C5 -82.03(10)
C4 C3 Fe1 C65 -157.40(9)
C2 C3 Fe1 C65 82.27(10)
C4 C3 Fe1 C63 26.8(6)
C2 C3 Fe1 C63 -93.5(6)
C4 C3 Fe1 C1 82.25(10)
C2 C3 Fe1 C1 -38.09(9)
C4 C3 Fe1 C64 167.72(10)
C2 C3 Fe1 C64 47.38(15)
C2 C3 Fe1 C4 -120.34(13)
C4 C3 Fe1 C2 120.34(13)
C4 C3 Fe1 C62 -47.05(14)
C2 C3 Fe1 C62 -167.38(9)
C4 C3 Fe1 C66 -118.97(9)
C2 C3 Fe1 C66 120.69(9)
C4 C3 Fe1 C61 -82.34(10)
C2 C3 Fe1 C61 157.32(9)
C64 C65 Fe1 C5 -54.5(3)
C66 C65 Fe1 C5 173.0(2)
C64 C65 Fe1 C3 -149.25(9)
C66 C65 Fe1 C3 78.27(10)
C64 C65 Fe1 C63 30.28(9)
C66 C65 Fe1 C63 -102.20(9)
C64 C65 Fe1 C1 -69.85(11)
C66 C65 Fe1 C1 157.67(8)
C66 C65 Fe1 C64 -132.49(13)
C64 C65 Fe1 C4 -178.52(11)
C66 C65 Fe1 C4 48.99(15)
C64 C65 Fe1 C2 -108.29(9)
C66 C65 Fe1 C2 119.22(9)
C64 C65 Fe1 C62 67.79(9)
C66 C65 Fe1 C62 -64.69(9)
C64 C65 Fe1 C66 132.49(13)
C64 C65 Fe1 C61 102.21(10)
C66 C65 Fe1 C61 -30.28(8)
C64 C63 Fe1 C5 134.69(9)
C62 C63 Fe1 C5 -92.15(10)
C64 C63 Fe1 C3 145.7(6)
C62 C63 Fe1 C3 -81.1(6)
C64 C63 Fe1 C65 -30.24(9)
C62 C63 Fe1 C65 102.91(10)
C64 C63 Fe1 C1 92.21(10)
C62 C63 Fe1 C1 -134.63(9)
C62 C63 Fe1 C64 133.16(14)
C64 C63 Fe1 C4 169.70(9)
C62 C63 Fe1 C4 -57.14(12)
C64 C63 Fe1 C2 59.42(13)
C62 C63 Fe1 C2 -167.42(10)
C64 C63 Fe1 C62 -133.16(14)
C64 C63 Fe1 C66 -67.83(10)
C62 C63 Fe1 C66 65.33(9)
C64 C63 Fe1 C61 -102.50(10)
C62 C63 Fe1 C61 30.65(9)
C2 C1 Fe1 C5 117.14(12)
C11 C1 Fe1 C5 -108.55(18)
C5 C1 Fe1 C3 -79.44(9)
C2 C1 Fe1 C3 37.70(9)
C11 C1 Fe1 C3 172.01(18)
C5 C1 Fe1 C65 174.17(8)
C2 C1 Fe1 C65 -68.69(11)
C11 C1 Fe1 C65 65.62(17)
C5 C1 Fe1 C63 95.34(9)
C2 C1 Fe1 C63 -147.52(9)
C11 C1 Fe1 C63 -13.21(17)
C5 C1 Fe1 C64 136.25(9)
C2 C1 Fe1 C64 -106.61(9)
C11 C1 Fe1 C64 27.70(17)
C5 C1 Fe1 C4 -36.58(8)
C2 C1 Fe1 C4 80.56(9)
C11 C1 Fe1 C4 -145.13(17)
C5 C1 Fe1 C2 -117.14(12)
C11 C1 Fe1 C2 134.3(2)
C5 C1 Fe1 C62 58.76(11)
C2 C1 Fe1 C62 175.90(9)
C11 C1 Fe1 C62 -49.79(19)
C5 C1 Fe1 C66 -147.60(15)
C2 C1 Fe1 C66 -30.5(2)
C11 C1 Fe1 C66 103.8(2)
C5 C1 Fe1 C61 25.0(3)
C2 C1 Fe1 C61 142.2(2)
C11 C1 Fe1 C61 -83.5(3)
C65 C64 Fe1 C5 164.34(9)
C63 C64 Fe1 C5 -64.52(12)
C641 C64 Fe1 C5 50.1(2)
C65 C64 Fe1 C3 54.86(14)
C63 C64 Fe1 C3 -174.00(10)
C641 C64 Fe1 C3 -59.4(2)
C63 C64 Fe1 C65 131.14(13)
C641 C64 Fe1 C65 -114.3(2)
C65 C64 Fe1 C63 -131.14(13)
C641 C64 Fe1 C63 114.6(2)
C65 C64 Fe1 C1 127.79(9)
C63 C64 Fe1 C1 -101.07(10)
C641 C64 Fe1 C1 13.51(19)
C65 C64 Fe1 C4 175.3(3)
C63 C64 Fe1 C4 -53.6(4)
C641 C64 Fe1 C4 61.0(4)
C65 C64 Fe1 C2 85.60(10)
C63 C64 Fe1 C2 -143.26(9)
C641 C64 Fe1 C2 -28.67(19)
C65 C64 Fe1 C62 -102.41(10)
C63 C64 Fe1 C62 28.73(9)
C641 C64 Fe1 C62 143.32(19)
C65 C64 Fe1 C66 -29.08(9)
C63 C64 Fe1 C66 102.06(10)
C641 C64 Fe1 C66 -143.35(19)
C65 C64 Fe1 C61 -65.76(9)
C63 C64 Fe1 C61 65.38(9)
C641 C64 Fe1 C61 179.97(18)
C3 C4 Fe1 C5 -117.42(13)
C41 C4 Fe1 C5 122.7(2)
C5 C4 Fe1 C3 117.42(13)
C41 C4 Fe1 C3 -119.9(2)
C3 C4 Fe1 C65 43.76(16)
C5 C4 Fe1 C65 161.19(11)
C41 C4 Fe1 C65 -76.1(2)
C3 C4 Fe1 C63 -176.18(9)
C5 C4 Fe1 C63 -58.75(12)
C41 C4 Fe1 C63 64.0(2)
C3 C4 Fe1 C1 -80.39(9)
C5 C4 Fe1 C1 37.04(9)
C41 C4 Fe1 C1 159.76(19)
C3 C4 Fe1 C64 -130.3(4)
C5 C4 Fe1 C64 -12.9(4)
C41 C4 Fe1 C64 109.9(4)
C3 C4 Fe1 C2 -36.76(9)
C5 C4 Fe1 C2 80.67(9)
C41 C4 Fe1 C2 -156.61(19)
C3 C4 Fe1 C62 150.55(9)
C5 C4 Fe1 C62 -92.02(9)
C41 C4 Fe1 C62 30.70(18)
C3 C4 Fe1 C66 75.83(10)
C5 C4 Fe1 C66 -166.75(8)
C41 C4 Fe1 C66 -44.02(19)
C3 C4 Fe1 C61 112.61(9)
C5 C4 Fe1 C61 -129.97(9)
C41 C4 Fe1 C61 -7.24(18)
C3 C2 Fe1 C5 79.68(10)
C1 C2 Fe1 C5 -38.61(9)
C21 C2 Fe1 C5 -169.03(18)
C1 C2 Fe1 C3 -118.29(13)
C21 C2 Fe1 C3 111.3(2)
C3 C2 Fe1 C65 -112.89(10)
C1 C2 Fe1 C65 128.83(9)
C21 C2 Fe1 C65 -1.59(18)
C3 C2 Fe1 C63 170.64(10)
C1 C2 Fe1 C63 52.35(13)
C21 C2 Fe1 C63 -78.07(19)
C3 C2 Fe1 C1 118.29(13)
C21 C2 Fe1 C1 -130.4(2)
C3 C2 Fe1 C64 -153.31(9)
C1 C2 Fe1 C64 88.41(10)
C21 C2 Fe1 C64 -42.01(18)
C3 C2 Fe1 C4 36.48(9)
C1 C2 Fe1 C4 -81.81(10)
C21 C2 Fe1 C4 147.77(18)
C3 C2 Fe1 C62 96.1(4)
C1 C2 Fe1 C62 -22.2(5)
C21 C2 Fe1 C62 -152.6(4)
C3 C2 Fe1 C66 -74.51(11)
C1 C2 Fe1 C66 167.20(9)
C21 C2 Fe1 C66 36.78(18)
C3 C2 Fe1 C61 -44.05(16)
C1 C2 Fe1 C61 -162.33(11)
C21 C2 Fe1 C61 67.2(2)
C63 C62 Fe1 C5 99.98(10)
C61 C62 Fe1 C5 -131.80(9)
C621 C62 Fe1 C5 -2.64(18)
C63 C62 Fe1 C3 170.70(10)
C61 C62 Fe1 C3 -61.08(13)
C621 C62 Fe1 C3 68.1(2)
C63 C62 Fe1 C65 -67.47(10)
C61 C62 Fe1 C65 60.75(9)
C621 C62 Fe1 C65 -170.09(18)
C61 C62 Fe1 C63 128.22(14)
C621 C62 Fe1 C63 -102.6(2)
C63 C62 Fe1 C1 65.12(12)
C61 C62 Fe1 C1 -166.66(9)
C621 C62 Fe1 C1 -37.5(2)
C63 C62 Fe1 C64 -29.23(9)
C61 C62 Fe1 C64 99.00(10)
C621 C62 Fe1 C64 -131.85(18)
C63 C62 Fe1 C4 141.35(9)
C61 C62 Fe1 C4 -90.43(10)
C621 C62 Fe1 C4 38.73(18)
C63 C62 Fe1 C2 84.4(4)
C61 C62 Fe1 C2 -147.4(4)
C621 C62 Fe1 C2 -18.2(5)
C63 C62 Fe1 C66 -104.43(10)
C61 C62 Fe1 C66 23.79(9)
C621 C62 Fe1 C66 152.95(18)
C63 C62 Fe1 C61 -128.22(14)
C621 C62 Fe1 C61 129.2(2)
C65 C66 Fe1 C5 -175.72(13)
C61 C66 Fe1 C5 55.25(17)
C661 C66 Fe1 C5 -68.0(2)
C65 C66 Fe1 C3 -115.37(9)
C61 C66 Fe1 C3 115.59(9)
C661 C66 Fe1 C3 -7.62(18)
C61 C66 Fe1 C65 -129.04(13)
C661 C66 Fe1 C65 107.7(2)
C65 C66 Fe1 C63 68.02(9)
C61 C66 Fe1 C63 -61.02(9)
C661 C66 Fe1 C63 175.77(18)
C65 C66 Fe1 C1 -54.01(19)
C61 C66 Fe1 C1 176.95(14)
C661 C66 Fe1 C1 53.7(3)
C65 C66 Fe1 C64 29.61(9)
C61 C66 Fe1 C64 -99.43(10)
C661 C66 Fe1 C64 137.36(18)
C65 C66 Fe1 C4 -154.61(9)
C61 C66 Fe1 C4 76.36(10)
C661 C66 Fe1 C4 -46.86(19)
C65 C66 Fe1 C2 -76.12(10)
C61 C66 Fe1 C2 154.85(9)
C661 C66 Fe1 C2 31.63(19)
C65 C66 Fe1 C62 105.30(10)
C61 C66 Fe1 C62 -23.74(9)
C661 C66 Fe1 C62 -146.95(19)
C65 C66 Fe1 C61 129.04(13)
C661 C66 Fe1 C61 -123.2(2)
O1 C61 Fe1 C5 -46.9(2)
C62 C61 Fe1 C5 63.57(11)
C66 C61 Fe1 C5 -155.45(9)
O1 C61 Fe1 C3 31.3(2)
C62 C61 Fe1 C3 141.72(9)
C66 C61 Fe1 C3 -77.30(10)
O1 C61 Fe1 C65 140.1(2)
C62 C61 Fe1 C65 -109.42(10)
C66 C61 Fe1 C65 31.56(9)
O1 C61 Fe1 C63 -142.6(2)
C62 C61 Fe1 C63 -32.10(9)
C66 C61 Fe1 C63 108.87(10)
O1 C61 Fe1 C1 -66.8(3)
C62 C61 Fe1 C1 43.7(3)
C66 C61 Fe1 C1 -175.3(2)
O1 C61 Fe1 C64 178.8(2)
C62 C61 Fe1 C64 -70.76(10)
C66 C61 Fe1 C64 70.21(10)
O1 C61 Fe1 C4 -9.4(2)
C62 C61 Fe1 C4 101.08(10)
C66 C61 Fe1 C4 -117.94(9)
O1 C61 Fe1 C2 60.8(2)
C62 C61 Fe1 C2 171.31(11)
C66 C61 Fe1 C2 -47.71(16)
O1 C61 Fe1 C62 -110.5(2)
C66 C61 Fe1 C62 140.98(14)
O1 C61 Fe1 C66 108.6(2)
C62 C61 Fe1 C66 -140.98(14)
